data_4064662
loop_
_publ_author_name
'Oertel, Anna Magdalena'
'Freudenreich, Julien'
'Gein, Jordan'
'Ritleng, Vincent'
'Veiros, Luis F.'
'Chetcuti, Michael J.'

_publ_section_title
;
 Intramolecular Nitrile C--H Bond Activation in Nickel NHC Complexes: A
 Route to New Nickelacycles
;
_journal_issue 12
_journal_name_full Organometallics
_journal_page_first 3400
_journal_paper_doi 10.1021/om200246k
_journal_volume 30
_journal_year 2011
_chemical_formula_moiety 'C21 H24 Cl N3 Ni'
_chemical_formula_sum 'C21 H24 Cl N3 Ni'
_chemical_formula_weight 412.59
_chemical_name_systematic
;
 ?
;
_space_group_IT_number 14
_symmetry_cell_setting monoclinic
_symmetry_space_group_name_Hall '-P 2ybc'
_symmetry_space_group_name_H-M 'P 1 21/c 1'
_atom_sites_solution_hydrogens geom
_atom_sites_solution_primary direct
_atom_sites_solution_secondary difmap
_audit_creation_method SHELXL-97
_cell_angle_alpha 90.00
_cell_angle_beta 110.575(2)
_cell_angle_gamma 90.00
_cell_formula_units_Z 4
_cell_length_a 12.5973(7)
_cell_length_b 10.5420(3)
_cell_length_c 15.9021(9)
_cell_measurement_reflns_used 8399
_cell_measurement_temperature 173(2)
_cell_measurement_theta_max 27.485
_cell_measurement_theta_min 0.998
_cell_volume 1977.10(17)
_computing_cell_refinement 'Denzo (Nonius B.V., 1998)'
_computing_data_collection 'Collect (Nonius B.V., 1998)'
_computing_data_reduction 'Denzo (Nonius B.V., 1998)'
_computing_molecular_graphics 'PLATON 98 (Spek, 1998)'
_computing_publication_material 'SHELXL-97 (Sheldrick, 1997)'
_computing_structure_refinement 'SHELXL-97 (Sheldrick, 1997)'
_computing_structure_solution 'SHELXS-97 (Sheldrick, 1997)'
_diffrn_ambient_temperature 173(2)
_diffrn_measured_fraction_theta_full 0.999
_diffrn_measured_fraction_theta_max 0.999
_diffrn_measurement_device_type KappaCCD
_diffrn_measurement_method 'phi and omega scans'
_diffrn_radiation_monochromator graphite
_diffrn_radiation_source 'fine-focus sealed tube'
_diffrn_radiation_type MoK\a
_diffrn_radiation_wavelength 0.71073
_diffrn_reflns_av_R_equivalents 0.0542
_diffrn_reflns_av_sigmaI/netI 0.0641
_diffrn_reflns_limit_h_max 16
_diffrn_reflns_limit_h_min -9
_diffrn_reflns_limit_k_max 13
_diffrn_reflns_limit_k_min -13
_diffrn_reflns_limit_l_max 18
_diffrn_reflns_limit_l_min -20
_diffrn_reflns_number 13633
_diffrn_reflns_theta_full 27.47
_diffrn_reflns_theta_max 27.47
_diffrn_reflns_theta_min 1.73
_exptl_absorpt_coefficient_mu 1.126
_exptl_absorpt_correction_type none
_exptl_crystal_colour red
_exptl_crystal_density_diffrn 1.386
_exptl_crystal_density_method 'not measured'
_exptl_crystal_description prism
_exptl_crystal_F_000 864
_exptl_crystal_size_max 0.25
_exptl_crystal_size_mid 0.25
_exptl_crystal_size_min 0.25
_refine_diff_density_max 1.262
_refine_diff_density_min -0.710
_refine_diff_density_rms 0.147
_refine_ls_extinction_coef 0.0037(11)
_refine_ls_extinction_expression Fc^*^=kFc[1+0.001xFc^2^\l^3^/sin(2\q)]^-1/4^
_refine_ls_extinction_method SHELXL
_refine_ls_goodness_of_fit_ref 1.062
_refine_ls_hydrogen_treatment constr
_refine_ls_matrix_type full
_refine_ls_number_parameters 239
_refine_ls_number_reflns 4537
_refine_ls_number_restraints 0
_refine_ls_restrained_S_all 1.062
_refine_ls_R_factor_all 0.0828
_refine_ls_R_factor_gt 0.0476
_refine_ls_shift/su_max 0.000
_refine_ls_shift/su_mean 0.000
_refine_ls_structure_factor_coef Fsqd
_refine_ls_weighting_details 'calc w=1/[\s^2^(Fo^2^)+(0.0872P)^2^+0.0000P] where P=(Fo^2^+2Fc^2^)/3'
_refine_ls_weighting_scheme calc
_refine_ls_wR_factor_gt 0.1243
_refine_ls_wR_factor_ref 0.1504
_reflns_number_gt 3143
_reflns_number_total 4537
_reflns_threshold_expression I>2sigma(I)
_cod_data_source_file om200246k_si_002.cif
_cod_data_source_block chet16
_cod_depositor_comments
;
The following automatic conversions were performed:

'_symmetry_cell_setting' value 'Monoclinic' changed to 'monoclinic'
according to /home/saulius/struct/CIF-dictionaries/cif_core.dic
dictionary named 'cif_core.dic' version 2.4.1 from 2010-06-29.

Automatic conversion script
Id: cif_fix_values 1715 2011-07-08 13:25:40Z adriana 
;
_cod_original_sg_symbol_H-M 'P 21/c'
_cod_database_code 4064662

loop_
_symmetry_equiv_pos_as_xyz
'x, y, z'
'-x, y+1/2, -z+1/2'
'-x, -y, -z'
'x, -y-1/2, z-1/2'

loop_
_atom_site_label
_atom_site_type_symbol
_atom_site_fract_x
_atom_site_fract_y
_atom_site_fract_z
_atom_site_U_iso_or_equiv
_atom_site_adp_type
_atom_site_occupancy
_atom_site_symmetry_multiplicity
_atom_site_calc_flag
_atom_site_refinement_flags
C1 C 0.0924(3) 0.2735(4) 0.2912(2) 0.0431(9) Uani 1 1 d .
H1 H 0.0806 0.2413 0.3430 0.052 Uiso 1 1 calc R
C2 C 0.1320(3) 0.2026(3) 0.2321(2) 0.0399(8) Uani 1 1 d .
H2 H 0.1447 0.1136 0.2339 0.048 Uiso 1 1 calc R
C3 C 0.1485(3) 0.2878(3) 0.1712(2) 0.0366(8) Uani 1 1 d .
H3 H 0.1780 0.2677 0.1255 0.044 Uiso 1 1 calc R
C4 C 0.1132(3) 0.4117(3) 0.1891(2) 0.0383(8) Uani 1 1 d .
H4 H 0.1167 0.4875 0.1579 0.046 Uiso 1 1 calc R
C5 C 0.0733(3) 0.4011(4) 0.2597(2) 0.0434(9) Uani 1 1 d .
H5 H 0.0396 0.4666 0.2828 0.052 Uiso 1 1 calc R
C6 C 0.3183(2) 0.3131(3) 0.4301(2) 0.0263(7) Uani 1 1 d .
C7 C 0.3994(3) 0.3322(3) 0.5818(2) 0.0333(8) Uani 1 1 d .
H7 H 0.4310 0.3697 0.6395 0.040 Uiso 1 1 calc R
C8 C 0.3862(3) 0.2074(3) 0.5630(2) 0.0355(8) Uani 1 1 d .
H8 H 0.4059 0.1398 0.6052 0.043 Uiso 1 1 calc R
C9 C 0.3589(3) 0.5344(3) 0.4921(2) 0.0319(7) Uani 1 1 d .
H9A H 0.3402 0.5575 0.4281 0.038 Uiso 1 1 calc R
H9B H 0.4364 0.5655 0.5256 0.038 Uiso 1 1 calc R
C10 C 0.2764(3) 0.6001(4) 0.5277(3) 0.0536(11) Uani 1 1 d .
H10A H 0.2951 0.5762 0.5915 0.064 Uiso 1 1 calc R
H10B H 0.2870 0.6929 0.5254 0.064 Uiso 1 1 calc R
C11 C 0.1577(4) 0.5702(4) 0.4789(3) 0.0626(12) Uani 1 1 d .
H11A H 0.1472 0.4771 0.4790 0.075 Uiso 1 1 calc R
H11B H 0.1375 0.5977 0.4156 0.075 Uiso 1 1 calc R
C12 C 0.0797(4) 0.6327(4) 0.5185(3) 0.0580(12) Uani 1 1 d .
C13 C 0.3182(3) 0.0783(3) 0.4217(2) 0.0305(7) Uani 1 1 d .
C14 C 0.3883(3) 0.0473(3) 0.3734(2) 0.0311(7) Uani 1 1 d .
C15 C 0.3618(3) -0.0614(3) 0.3202(2) 0.0354(8) Uani 1 1 d .
H15 H 0.4064 -0.0825 0.2848 0.043 Uiso 1 1 calc R
C16 C 0.2714(3) -0.1404(3) 0.3173(2) 0.0361(8) Uani 1 1 d .
C17 C 0.2087(3) -0.1085(3) 0.3705(2) 0.0344(8) Uani 1 1 d .
H17 H 0.1486 -0.1628 0.3706 0.041 Uiso 1 1 calc R
C18 C 0.2302(3) -0.0003(3) 0.4236(2) 0.0315(7) Uani 1 1 d .
C19 C 0.4913(3) 0.1255(3) 0.3792(3) 0.0403(8) Uani 1 1 d .
H19A H 0.5331 0.0834 0.3455 0.060 Uiso 1 1 calc R
H19B H 0.5405 0.1341 0.4423 0.060 Uiso 1 1 calc R
H19C H 0.4671 0.2098 0.3537 0.060 Uiso 1 1 calc R
C20 C 0.2430(3) -0.2572(3) 0.2581(3) 0.0497(10) Uani 1 1 d .
H20A H 0.1679 -0.2470 0.2117 0.074 Uiso 1 1 calc R
H20B H 0.2429 -0.3319 0.2948 0.074 Uiso 1 1 calc R
H20C H 0.2998 -0.2683 0.2296 0.074 Uiso 1 1 calc R
C21 C 0.1615(3) 0.0271(3) 0.4820(3) 0.0416(8) Uani 1 1 d .
H21A H 0.2083 0.0127 0.5451 0.062 Uiso 1 1 calc R
H21B H 0.0955 -0.0293 0.4652 0.062 Uiso 1 1 calc R
H21C H 0.1360 0.1155 0.4739 0.062 Uiso 1 1 calc R
N1 N 0.3574(2) 0.3955(2) 0.49964(17) 0.0278(6) Uani 1 1 d .
N2 N 0.3384(2) 0.1964(2) 0.47086(17) 0.0280(6) Uani 1 1 d .
N3 N 0.0188(3) 0.6824(3) 0.5421(3) 0.0624(10) Uani 1 1 d .
Cl1 Cl 0.39603(6) 0.43683(7) 0.28390(5) 0.0324(2) Uani 1 1 d .
Ni1 Ni 0.24920(3) 0.34795(3) 0.30670(3) 0.02748(17) Uani 1 1 d .

loop_
_atom_site_aniso_label
_atom_site_aniso_U_11
_atom_site_aniso_U_22
_atom_site_aniso_U_33
_atom_site_aniso_U_23
_atom_site_aniso_U_13
_atom_site_aniso_U_12
C1 0.0280(18) 0.070(2) 0.0289(19) 0.0041(17) 0.0069(15) -0.0117(16)
C2 0.037(2) 0.0421(19) 0.035(2) -0.0025(16) 0.0054(16) -0.0118(15)
C3 0.0363(19) 0.046(2) 0.0245(18) -0.0047(14) 0.0064(15) -0.0038(15)
C4 0.0357(19) 0.0423(19) 0.0285(19) 0.0043(14) 0.0007(15) 0.0026(15)
C5 0.0279(18) 0.065(2) 0.034(2) -0.0043(18) 0.0058(15) 0.0121(16)
C6 0.0200(15) 0.0311(15) 0.0294(17) -0.0014(13) 0.0105(13) 0.0008(12)
C7 0.0324(18) 0.0404(19) 0.0230(17) -0.0005(13) 0.0045(14) 0.0012(13)
C8 0.0325(18) 0.0431(19) 0.0267(18) 0.0046(14) 0.0053(15) 0.0030(14)
C9 0.0308(18) 0.0300(16) 0.0369(19) -0.0027(13) 0.0141(15) -0.0018(12)
C10 0.052(2) 0.040(2) 0.076(3) 0.002(2) 0.031(2) 0.0067(17)
C11 0.057(3) 0.063(3) 0.073(3) -0.017(2) 0.029(2) 0.003(2)
C12 0.045(2) 0.058(2) 0.081(3) -0.012(2) 0.034(2) 0.0004(19)
C13 0.0303(17) 0.0278(16) 0.0306(18) 0.0000(13) 0.0074(14) 0.0036(13)
C14 0.0281(17) 0.0312(16) 0.0324(19) 0.0038(13) 0.0086(14) 0.0074(12)
C15 0.0365(19) 0.0343(17) 0.0361(19) 0.0010(14) 0.0135(16) 0.0132(14)
C16 0.042(2) 0.0268(17) 0.034(2) 0.0001(13) 0.0060(16) 0.0080(13)
C17 0.0314(18) 0.0300(16) 0.037(2) 0.0004(14) 0.0065(15) 0.0007(13)
C18 0.0309(18) 0.0324(17) 0.0315(18) 0.0041(13) 0.0116(14) 0.0038(13)
C19 0.036(2) 0.0407(18) 0.049(2) -0.0002(16) 0.0212(18) 0.0075(14)
C20 0.062(3) 0.0361(19) 0.047(2) -0.0096(17) 0.014(2) 0.0039(17)
C21 0.042(2) 0.0445(19) 0.044(2) -0.0045(16) 0.0216(18) -0.0043(15)
N1 0.0266(14) 0.0306(13) 0.0261(15) -0.0030(11) 0.0091(11) -0.0017(10)
N2 0.0273(14) 0.0309(13) 0.0260(14) -0.0011(11) 0.0097(11) 0.0008(10)
N3 0.047(2) 0.080(2) 0.065(3) -0.006(2) 0.026(2) 0.0190(18)
Cl1 0.0321(4) 0.0346(4) 0.0339(5) -0.0004(3) 0.0161(4) -0.0046(3)
Ni1 0.0262(3) 0.0325(3) 0.0239(3) 0.00013(15) 0.00905(18) -0.00041(15)

loop_
_atom_type_symbol
_atom_type_description
_atom_type_scat_dispersion_real
_atom_type_scat_dispersion_imag
_atom_type_scat_source
C C 0.0033 0.0016 'International Tables Vol C Tables 4.2.6.8 and 6.1.1.4'
H H 0.0000 0.0000 'International Tables Vol C Tables 4.2.6.8 and 6.1.1.4'
N N 0.0061 0.0033 'International Tables Vol C Tables 4.2.6.8 and 6.1.1.4'
Cl Cl 0.1484 0.1585 'International Tables Vol C Tables 4.2.6.8 and 6.1.1.4'
Ni Ni 0.3393 1.1124 'International Tables Vol C Tables 4.2.6.8 and 6.1.1.4'

loop_
_geom_angle_atom_site_label_1
_geom_angle_atom_site_label_2
_geom_angle_atom_site_label_3
_geom_angle
C2 C1 C5 108.6(3)
C2 C1 Ni1 74.7(2)
C5 C1 Ni1 73.7(2)
C2 C1 H1 125.7
C5 C1 H1 125.7
Ni1 C1 H1 117.9
C3 C2 C1 107.1(3)
C3 C2 Ni1 71.60(18)
C1 C2 Ni1 66.17(18)
C3 C2 H2 126.5
C1 C2 H2 126.5
Ni1 C2 H2 127.3
C2 C3 C4 108.5(3)
C2 C3 Ni1 71.12(19)
C4 C3 Ni1 69.70(17)
C2 C3 H3 125.8
C4 C3 H3 125.8
Ni1 C3 H3 125.0
C5 C4 C3 108.1(3)
C5 C4 Ni1 71.1(2)
C3 C4 Ni1 71.45(17)
C5 C4 H4 125.9
C3 C4 H4 125.9
Ni1 C4 H4 123.2
C4 C5 C1 107.2(3)
C4 C5 Ni1 71.3(2)
C1 C5 Ni1 66.79(18)
C4 C5 H5 126.4
C1 C5 H5 126.4
Ni1 C5 H5 127.0
N1 C6 N2 103.6(3)
N1 C6 Ni1 128.9(2)
N2 C6 Ni1 127.5(2)
C8 C7 N1 106.5(3)
C8 C7 H7 126.7
N1 C7 H7 126.7
C7 C8 N2 106.9(3)
C7 C8 H8 126.5
N2 C8 H8 126.5
N1 C9 C10 113.3(3)
N1 C9 H9A 108.9
C10 C9 H9A 108.9
N1 C9 H9B 108.9
C10 C9 H9B 108.9
H9A C9 H9B 107.7
C11 C10 C9 114.4(4)
C11 C10 H10A 108.7
C9 C10 H10A 108.7
C11 C10 H10B 108.7
C9 C10 H10B 108.7
H10A C10 H10B 107.6
C10 C11 C12 112.6(4)
C10 C11 H11A 109.1
C12 C11 H11A 109.1
C10 C11 H11B 109.1
C12 C11 H11B 109.1
H11A C11 H11B 107.8
N3 C12 C11 175.2(6)
C18 C13 C14 122.3(3)
C18 C13 N2 119.4(3)
C14 C13 N2 118.3(3)
C15 C14 C13 117.6(3)
C15 C14 C19 120.2(3)
C13 C14 C19 122.2(3)
C14 C15 C16 121.9(3)
C14 C15 H15 119.0
C16 C15 H15 119.0
C17 C16 C15 117.9(3)
C17 C16 C20 121.0(3)
C15 C16 C20 121.1(3)
C16 C17 C18 122.6(3)
C16 C17 H17 118.7
C18 C17 H17 118.7
C17 C18 C13 117.5(3)
C17 C18 C21 120.1(3)
C13 C18 C21 122.3(3)
C14 C19 H19A 109.5
C14 C19 H19B 109.5
H19A C19 H19B 109.5
C14 C19 H19C 109.5
H19A C19 H19C 109.5
H19B C19 H19C 109.5
C16 C20 H20A 109.5
C16 C20 H20B 109.5
H20A C20 H20B 109.5
C16 C20 H20C 109.5
H20A C20 H20C 109.5
H20B C20 H20C 109.5
C18 C21 H21A 109.5
C18 C21 H21B 109.5
H21A C21 H21B 109.5
C18 C21 H21C 109.5
H21A C21 H21C 109.5
H21B C21 H21C 109.5
C6 N1 C7 111.5(2)
C6 N1 C9 125.7(3)
C7 N1 C9 122.8(3)
C6 N2 C8 111.5(3)
C6 N2 C13 123.3(3)
C8 N2 C13 125.1(3)
C6 Ni1 C1 97.10(13)
C6 Ni1 C5 117.14(13)
C1 Ni1 C5 39.54(14)
C6 Ni1 C4 154.46(14)
C1 Ni1 C4 65.01(14)
C5 Ni1 C4 37.62(13)
C6 Ni1 C2 114.14(13)
C1 Ni1 C2 39.17(14)
C5 Ni1 C2 64.74(14)
C4 Ni1 C2 64.17(13)
C6 Ni1 C3 150.54(13)
C1 Ni1 C3 64.45(14)
C5 Ni1 C3 63.91(14)
C4 Ni1 C3 38.85(13)
C2 Ni1 C3 37.28(13)
C6 Ni1 Cl1 98.41(9)
C1 Ni1 Cl1 164.47(10)
C5 Ni1 Cl1 130.64(11)
C4 Ni1 Cl1 100.43(10)
C2 Ni1 Cl1 131.06(10)
C3 Ni1 Cl1 101.03(10)

loop_
_geom_bond_atom_site_label_1
_geom_bond_atom_site_label_2
_geom_bond_distance
C1 C2 1.421(5)
C1 C5 1.425(5)
C1 Ni1 2.058(3)
C1 H1 0.9500
C2 C3 1.389(5)
C2 Ni1 2.169(3)
C2 H2 0.9500
C3 C4 1.439(5)
C3 Ni1 2.175(3)
C3 H3 0.9500
C4 C5 1.387(5)
C4 Ni1 2.152(3)
C4 H4 0.9500
C5 Ni1 2.149(3)
C5 H5 0.9500
C6 N1 1.356(4)
C6 N2 1.372(4)
C6 Ni1 1.882(3)
C7 C8 1.346(5)
C7 N1 1.395(4)
C7 H7 0.9500
C8 N2 1.380(4)
C8 H8 0.9500
C9 N1 1.470(4)
C9 C10 1.514(5)
C9 H9A 0.9900
C9 H9B 0.9900
C10 C11 1.457(5)
C10 H10A 0.9900
C10 H10B 0.9900
C11 C12 1.495(6)
C11 H11A 0.9900
C11 H11B 0.9900
C12 N3 1.098(5)
C13 C18 1.392(4)
C13 C14 1.399(4)
C13 N2 1.444(4)
C14 C15 1.393(4)
C14 C19 1.512(4)
C15 C16 1.398(5)
C15 H15 0.9500
C16 C17 1.387(5)
C16 C20 1.514(4)
C17 C18 1.388(4)
C17 H17 0.9500
C18 C21 1.504(5)
C19 H19A 0.9800
C19 H19B 0.9800
C19 H19C 0.9800
C20 H20A 0.9800
C20 H20B 0.9800
C20 H20C 0.9800
C21 H21A 0.9800
C21 H21B 0.9800
C21 H21C 0.9800
Cl1 Ni1 2.2140(8)

loop_
_geom_torsion_atom_site_label_1
_geom_torsion_atom_site_label_2
_geom_torsion_atom_site_label_3
_geom_torsion_atom_site_label_4
_geom_torsion
C5 C1 C2 C3 6.2(4)
Ni1 C1 C2 C3 -60.2(2)
C5 C1 C2 Ni1 66.4(2)
C1 C2 C3 C4 -3.1(4)
Ni1 C2 C3 C4 -59.9(2)
C1 C2 C3 Ni1 56.8(2)
C2 C3 C4 C5 -1.1(4)
Ni1 C3 C4 C5 -61.9(2)
C2 C3 C4 Ni1 60.8(2)
C3 C4 C5 C1 4.9(4)
Ni1 C4 C5 C1 -57.3(2)
C3 C4 C5 Ni1 62.2(2)
C2 C1 C5 C4 -6.9(4)
Ni1 C1 C5 C4 60.2(2)
C2 C1 C5 Ni1 -67.1(2)
N1 C7 C8 N2 0.8(4)
N1 C9 C10 C11 -63.4(5)
C9 C10 C11 C12 177.6(4)
C18 C13 C14 C15 5.1(5)
N2 C13 C14 C15 -174.6(3)
C18 C13 C14 C19 -173.4(3)
N2 C13 C14 C19 6.9(4)
C13 C14 C15 C16 -2.5(5)
C19 C14 C15 C16 176.0(3)
C14 C15 C16 C17 -0.9(5)
C14 C15 C16 C20 179.2(3)
C15 C16 C17 C18 2.0(5)
C20 C16 C17 C18 -178.1(3)
C16 C17 C18 C13 0.5(5)
C16 C17 C18 C21 -178.1(3)
C14 C13 C18 C17 -4.2(5)
N2 C13 C18 C17 175.6(3)
C14 C13 C18 C21 174.4(3)
N2 C13 C18 C21 -5.9(5)
N2 C6 N1 C7 -0.8(3)
Ni1 C6 N1 C7 177.8(2)
N2 C6 N1 C9 178.1(3)
Ni1 C6 N1 C9 -3.3(4)
C8 C7 N1 C6 0.0(4)
C8 C7 N1 C9 -178.9(3)
C10 C9 N1 C6 111.0(4)
C10 C9 N1 C7 -70.2(4)
N1 C6 N2 C8 1.3(3)
Ni1 C6 N2 C8 -177.3(2)
N1 C6 N2 C13 -174.9(3)
Ni1 C6 N2 C13 6.5(4)
C7 C8 N2 C6 -1.3(4)
C7 C8 N2 C13 174.8(3)
C18 C13 N2 C6 -110.7(3)
C14 C13 N2 C6 69.0(4)
C18 C13 N2 C8 73.5(4)
C14 C13 N2 C8 -106.7(4)
N1 C6 Ni1 C1 -114.7(3)
N2 C6 Ni1 C1 63.6(3)
N1 C6 Ni1 C5 -78.8(3)
N2 C6 Ni1 C5 99.5(3)
N1 C6 Ni1 C4 -71.4(4)
N2 C6 Ni1 C4 106.9(4)
N1 C6 Ni1 C2 -151.6(3)
N2 C6 Ni1 C2 26.7(3)
N1 C6 Ni1 C3 -163.2(3)
N2 C6 Ni1 C3 15.1(4)
N1 C6 Ni1 Cl1 65.9(3)
N2 C6 Ni1 Cl1 -115.8(3)
C2 C1 Ni1 C6 -120.0(2)
C5 C1 Ni1 C6 124.8(2)
C2 C1 Ni1 C5 115.2(3)
C2 C1 Ni1 C4 79.1(2)
C5 C1 Ni1 C4 -36.1(2)
C5 C1 Ni1 C2 -115.2(3)
C2 C1 Ni1 C3 35.9(2)
C5 C1 Ni1 C3 -79.2(2)
C2 C1 Ni1 Cl1 57.8(5)
C5 C1 Ni1 Cl1 -57.4(5)
C4 C5 Ni1 C6 174.76(19)
C1 C5 Ni1 C6 -66.2(2)
C4 C5 Ni1 C1 -119.0(3)
C1 C5 Ni1 C4 119.0(3)
C4 C5 Ni1 C2 -79.8(2)
C1 C5 Ni1 C2 39.2(2)
C4 C5 Ni1 C3 -38.3(2)
C1 C5 Ni1 C3 80.7(2)
C4 C5 Ni1 Cl1 43.7(3)
C1 C5 Ni1 Cl1 162.71(17)
C5 C4 Ni1 C6 -10.9(4)
C3 C4 Ni1 C6 -128.4(3)
C5 C4 Ni1 C1 37.9(2)
C3 C4 Ni1 C1 -79.6(2)
C3 C4 Ni1 C5 -117.5(3)
C5 C4 Ni1 C2 81.5(2)
C3 C4 Ni1 C2 -36.1(2)
C5 C4 Ni1 C3 117.5(3)
C5 C4 Ni1 Cl1 -147.8(2)
C3 C4 Ni1 Cl1 94.68(19)
C3 C2 Ni1 C6 -170.6(2)
C1 C2 Ni1 C6 70.4(2)
C3 C2 Ni1 C1 119.0(3)
C3 C2 Ni1 C5 79.5(2)
C1 C2 Ni1 C5 -39.6(2)
C3 C2 Ni1 C4 37.6(2)
C1 C2 Ni1 C4 -81.4(2)
C1 C2 Ni1 C3 -119.0(3)
C3 C2 Ni1 Cl1 -43.5(3)
C1 C2 Ni1 Cl1 -162.53(17)
C2 C3 Ni1 C6 17.7(4)
C4 C3 Ni1 C6 136.6(3)
C2 C3 Ni1 C1 -37.7(2)
C4 C3 Ni1 C1 81.2(2)
C2 C3 Ni1 C5 -81.9(2)
C4 C3 Ni1 C5 37.1(2)
C2 C3 Ni1 C4 -118.9(3)
C4 C3 Ni1 C2 118.9(3)
C2 C3 Ni1 Cl1 148.1(2)
C4 C3 Ni1 Cl1 -93.0(2)
